data_4336799
loop_
_publ_author_name
'S. Pagola'
'K. T. Trowell'
'K. C. Havas'
'Z. D. Reed'
'D. G. Chan'
'M. J. Van Dongen'
'G. C. DeFotis'

_publ_section_title
;
 Crystal Structures of Manganese and Cobalt Dichloride Monohydrate and
 Deuteration Effects on Magnetic Behavior
;
_journal_name_full 'Inorganic Chemistry'
_journal_page_first 13341
_journal_page_last 13350
_journal_paper_doi 10.1021/ic4013075
_journal_volume 52
_journal_year 2013
_chemical_formula_moiety 'Cl2 H2 Mn O'
_chemical_formula_sum 'Cl2 H2 Mn O'
_chemical_formula_weight 143.86
_chemical_name_systematic ' Manganese(II) chloride monohydrate'
_space_group_IT_number 62
_symmetry_cell_setting orthorhombic
_symmetry_space_group_name_Hall '-P 2ac 2n'
_symmetry_space_group_name_H-M 'P n m a'
_cell_angle_alpha 90.0
_cell_angle_beta 90.0
_cell_angle_gamma 90.0
_cell_formula_units_Z 4
_cell_length_a 9.0339(1)
_cell_length_b 3.68751(5)
_cell_length_c 11.5385(2)
_cell_volume 384.377(9)
_computing_structure_refinement GSAS
_computing_structure_solution EXPO2004
_diffrn_ambient_pressure 101
_diffrn_ambient_temperature 298
_diffrn_radiation_type synchrotron
_diffrn_radiation_wavelength 0.699204
_exptl_crystal_density_diffrn 2.486
_pd_char_colour pink
_refine_ls_goodness_of_fit_all 1.13
_refine_ls_hydrogen_treatment noref
_refine_ls_matrix_type full
_refine_ls_number_parameters 56
_refine_ls_number_restraints 0
_cod_data_source_file ic4013075_si_001.cif
_cod_data_source_block MnCl2.H2O
_cod_database_code 4336799

loop_
_symmetry_equiv_pos_site_id
_symmetry_equiv_pos_as_xyz
1 +x,+y,+z
2 -x+1/2,+y+1/2,+z+1/2
3 +x,-y+1/2,+z
4 -x+1/2,-y,+z+1/2
-1 -x,-y,-z
-2 +x+1/2,-y+1/2,-z+1/2
-3 -x,+y+1/2,-z
-4 +x+1/2,+y,-z+1/2

loop_
_atom_site_aniso_label
_atom_site_aniso_U_11
_atom_site_aniso_U_12
_atom_site_aniso_U_13
_atom_site_aniso_U_22
_atom_site_aniso_U_23
_atom_site_aniso_U_33
Mn 0.0171(17) 0.0 0.0036(15) 0.0200(16) 0.0 0.0180(17)

loop_
_atom_site_type_symbol
_atom_site_label
_atom_site_fract_x
_atom_site_fract_y
_atom_site_fract_z
_atom_site_occupancy
_atom_site_thermal_displace_type
_atom_site_U_iso_or_equiv
_atom_site_symmetry_multiplicity
Mn Mn 0.1831(9) 0.25 0.4815(7) 1.0 Uiso 0.0183(2) 4
Cl ClA 0.310(1) -0.25 0.589(1) 1.0 Uiso 0.028(5) 4
Cl ClB 0.035(2) -0.25 0.375(1) 1.0 Uiso 0.020(5) 4
O O1 0.336(3) 0.25 0.347(2) 1.0 Uiso 0.08(1) 4
H H1 0.3140 0.25 .2655 1.0 Uiso 0.092 4
H H2 0.4425 0.25 .3499 1.0 Uiso 0.092 4

loop_
_atom_type_symbol
_atom_type_number_in_cell
Mn 4.0
Cl 8.0
O 4.0
H 8.0

loop_
_geom_angle_atom_site_label_1
_geom_angle_atom_site_label_2
_geom_angle_atom_site_label_3
_geom_angle
_geom_angle_site_symmetry_1
_geom_angle_site_symmetry_3
_geom_angle_publ_flag
ClA Mn ClA 94.99(12) 1_555 1_565 n
ClA Mn ClB 87.0(3) 1_555 1_555 n
ClA Mn ClB 91.99(10) 1_555 -1_556 n
ClA Mn O1 93.8(6) 1_555 1_555 n
ClB Mn ClB 90.96(12) 1_555 1_565 n
ClB Mn ClB 84.78(11) 1_555 -1_556 n
ClB Mn O1 89.4(6) 1_555 1_555 n

loop_
_geom_bond_atom_site_label_1
_geom_bond_atom_site_label_2
_geom_bond_distance
_geom_bond_site_symmetry_2
_geom_bond_publ_flag
Mn ClA 2.500(9) 1_555 n
Mn ClB 2.588(12) 1_555 n
Mn ClB 2.574(18) -1_556 n
Mn O1 2.08(3) 1_555 n
